data_7203038
loop_
_publ_author_name
'Deacon, Glen B.'
'Hein, Stefanie'
'Junk, Peter C.'
'J\"ustel, Thomas'
'Lee, Winnie'
'Turner, David R.'

_publ_section_title
;
 Structural variations in rare earth benzoate complexes : Part II.
 Yttrium and terbium
;
_journal_issue 11
_journal_name_full CrystEngComm
_journal_page_first 1110
_journal_paper_doi 10.1039/b708589c
_journal_volume 9
_journal_year 2007
_chemical_formula_moiety 'C54 H60 N2 O22 Y2'
_chemical_formula_sum 'C54 H60 N2 O22 Y2'
_chemical_formula_weight 1266.86
_chemical_name_common '[Y(4-MeOBA)3(H2O)(DMF)]2'
_chemical_name_systematic
;
di[(aqua)(dimethylformamide)tris(4-methoxybenzoato)yttrium(III)]
;
_space_group_IT_number 14
_symmetry_cell_setting monoclinic
_symmetry_space_group_name_Hall '-P 2ybc'
_symmetry_space_group_name_H-M 'P 1 21/c 1'
_atom_sites_solution_hydrogens geom
_atom_sites_solution_primary direct
_atom_sites_solution_secondary difmap
_audit_creation_method SHELXL-97
_cell_angle_alpha 90.00
_cell_angle_beta 106.889(6)
_cell_angle_gamma 90.00
_cell_formula_units_Z 2
_cell_length_a 8.3522(13)
_cell_length_b 24.8189(30)
_cell_length_c 14.2312(21)
_cell_measurement_temperature 123(1)
_cell_volume 2822.8(7)
_computing_cell_refinement 'Bruker SMART (Bruker)'
_computing_data_collection 'Bruker SMART (Bruker)'
_computing_data_reduction 'Bruker SAINT (Bruker)'
_computing_molecular_graphics 'X-Seed (Barbour, 1999)'
_computing_publication_material 'CIFTAB (Sheldrick, 1997)'
_computing_structure_refinement 'SHELXL-97 (Sheldrick, 1997)'
_computing_structure_solution 'SHELXS-97 (Sheldrick, 1990)'
_diffrn_ambient_temperature 123(1)
_diffrn_measured_fraction_theta_full 0.991
_diffrn_measured_fraction_theta_max 0.991
_diffrn_measurement_device_type 'Bruker X8 Apex II CCD'
_diffrn_measurement_method 'phi and omega scans'
_diffrn_radiation_monochromator graphite
_diffrn_radiation_source 'fine-focus sealed tube'
_diffrn_radiation_type MoK\a
_diffrn_radiation_wavelength 0.71073
_diffrn_reflns_av_R_equivalents 0.0982
_diffrn_reflns_av_sigmaI/netI 0.1173
_diffrn_reflns_limit_h_max 10
_diffrn_reflns_limit_h_min -10
_diffrn_reflns_limit_k_max 32
_diffrn_reflns_limit_k_min -31
_diffrn_reflns_limit_l_max 16
_diffrn_reflns_limit_l_min -18
_diffrn_reflns_number 18257
_diffrn_reflns_theta_full 27.50
_diffrn_reflns_theta_max 27.50
_diffrn_reflns_theta_min 2.22
_exptl_absorpt_coefficient_mu 2.126
_exptl_absorpt_correction_T_max 0.7261
_exptl_absorpt_correction_T_min 0.5956
_exptl_absorpt_correction_type multi-scan
_exptl_absorpt_process_details SADABS
_exptl_crystal_colour colourless
_exptl_crystal_density_diffrn 1.490
_exptl_crystal_density_method 'not measured'
_exptl_crystal_description block
_exptl_crystal_F_000 1304
_exptl_crystal_size_max 0.26
_exptl_crystal_size_mid 0.15
_exptl_crystal_size_min 0.15
_refine_diff_density_max 1.730
_refine_diff_density_min -1.581
_refine_diff_density_rms 0.123
_refine_ls_extinction_expression Fc^*^=kFc[1+0.001xFc^2^\l^3^/sin(2\q)]^-1/4^
_refine_ls_extinction_method none
_refine_ls_goodness_of_fit_ref 0.968
_refine_ls_hydrogen_treatment mixed
_refine_ls_matrix_type full
_refine_ls_number_parameters 379
_refine_ls_number_reflns 6420
_refine_ls_number_restraints 0
_refine_ls_restrained_S_all 0.968
_refine_ls_R_factor_all 0.1054
_refine_ls_R_factor_gt 0.0418
_refine_ls_shift/su_max 0.000
_refine_ls_shift/su_mean 0.000
_refine_ls_structure_factor_coef Fsqd
_refine_ls_weighting_details 'calc w=1/[\s^2^(Fo^2^)+(0.2000P)^2^+0.0000P] where P=(Fo^2^+2Fc^2^)/3'
_refine_ls_weighting_scheme calc
_refine_ls_wR_factor_gt 0.0818
_refine_ls_wR_factor_ref 0.1037
_reflns_number_gt 3876
_reflns_number_total 6420
_reflns_threshold_expression >2sigma(I)
_cod_data_source_file b708589c.txt
_cod_data_source_block 11a
_cod_depositor_comments
;
The following automatic conversions were performed:
'_exptl_absorpt_correction_type' value 'Multi-scan' changed to
'multi-scan' according to
'/home/saulius/struct/CIF-dictionaries/cif_core.dic' dictionary named
'cif_core.dic' version 2.4.1 from 2010-06-29.

Automatic conversion script
Id: cif_fix_enum 1527 2010-12-29 10:47:43Z saulius 
;
_cod_original_sg_symbol_H-M P21/c
_cod_database_code 7203038

loop_
_symmetry_equiv_pos_as_xyz
'x, y, z'
'-x, y+1/2, -z+1/2'
'-x, -y, -z'
'x, -y-1/2, z-1/2'

loop_
_atom_site_label
_atom_site_type_symbol
_atom_site_fract_x
_atom_site_fract_y
_atom_site_fract_z
_atom_site_U_iso_or_equiv
_atom_site_adp_type
_atom_site_occupancy
_atom_site_symmetry_multiplicity
_atom_site_calc_flag
_atom_site_refinement_flags
_atom_site_disorder_assembly
_atom_site_disorder_group
Y1 Y 0.36684(4) -0.005537(11) 0.61644(2) 0.01323(9) Uani 1 1 d . . .
O1 O 0.3470(3) 0.05568(8) 0.74009(16) 0.0190(5) Uani 1 1 d . . .
C1 C 0.2050(4) 0.07397(12) 0.6944(2) 0.0154(7) Uani 1 1 d . . .
O2 O 0.1287(3) 0.05677(8) 0.60890(17) 0.0179(5) Uani 1 1 d . . .
C2 C 0.1305(4) 0.11740(12) 0.7414(2) 0.0173(7) Uani 1 1 d . . .
O3 O -0.0838(3) 0.23418(10) 0.8757(2) 0.0364(7) Uani 1 1 d . . .
C3 C 0.2190(5) 0.13700(14) 0.8327(3) 0.0251(8) Uani 1 1 d . . .
H3 H 0.3276 0.1231 0.8638 0.030 Uiso 1 1 calc R . .
O4 O 0.6575(3) 0.00196(8) 0.68525(15) 0.0168(5) Uani 1 1 d . . .
C4 C 0.1536(5) 0.17627(13) 0.8799(3) 0.0260(8) Uani 1 1 d . . .
H4 H 0.2164 0.1893 0.9425 0.031 Uiso 1 1 calc R . .
O5 O 0.5319(3) -0.04469(8) 0.77455(16) 0.0178(5) Uani 1 1 d . . .
C5 C -0.0044(5) 0.19618(13) 0.8348(3) 0.0255(8) Uani 1 1 d . . .
O6 O 1.2952(3) -0.06475(10) 1.03252(19) 0.0317(6) Uani 1 1 d . . .
C6 C -0.0938(5) 0.17804(14) 0.7421(3) 0.0321(9) Uani 1 1 d . . .
H6 H -0.2012 0.1926 0.7105 0.039 Uiso 1 1 calc R . .
O7 O 0.5510(3) -0.06051(8) 0.46793(16) 0.0173(5) Uani 1 1 d . . .
C7 C -0.0269(5) 0.13878(13) 0.6955(3) 0.0251(8) Uani 1 1 d . . .
H7 H -0.0885 0.1264 0.6321 0.030 Uiso 1 1 calc R . .
O8 O 0.4392(3) -0.09292(8) 0.58022(16) 0.0190(5) Uani 1 1 d . . .
C8 C -0.0037(5) 0.24957(16) 0.9746(3) 0.0411(11) Uani 1 1 d . . .
H8A H -0.0721 0.2766 0.9953 0.062 Uiso 1 1 calc R . .
H8B H 0.1065 0.2648 0.9793 0.062 Uiso 1 1 calc R . .
H8C H 0.0095 0.2179 1.0173 0.062 Uiso 1 1 calc R . .
O9 O 0.5229(3) -0.31105(8) 0.37094(18) 0.0294(6) Uani 1 1 d . . .
C9 C 0.6650(4) -0.02594(12) 0.7627(2) 0.0156(7) Uani 1 1 d . . .
O10 O 0.1673(3) -0.05862(8) 0.65243(17) 0.0197(5) Uani 1 1 d . . .
N10 N 0.0575(4) -0.12976(11) 0.7107(2) 0.0245(7) Uani 1 1 d . . .
C10 C 0.8301(4) -0.03601(12) 0.8348(2) 0.0179(7) Uani 1 1 d . . .
O11 O 0.1907(3) -0.01909(10) 0.45787(18) 0.0196(5) Uani 1 1 d . . .
C11 C 0.8445(5) -0.06718(13) 0.9179(2) 0.0216(8) Uani 1 1 d . A .
H11 H 0.7470 -0.0820 0.9294 0.026 Uiso 1 1 calc R . .
H11A H 0.222(5) -0.0141(14) 0.417(3) 0.023(12) Uiso 1 1 d . . .
H11B H 0.088(5) -0.0335(14) 0.437(3) 0.033(12) Uiso 1 1 d . . .
C12 C 0.9993(5) -0.07686(15) 0.9839(3) 0.0274(9) Uani 1 1 d . . .
H12 H 1.0080 -0.0983 1.0405 0.033 Uiso 1 1 calc R A .
C13 C 1.1427(5) -0.05520(15) 0.9676(3) 0.0304(9) Uani 1 1 d . A .
C14 C 1.1293(5) -0.02381(15) 0.8847(3) 0.0277(8) Uani 1 1 d . . .
H14 H 1.2265 -0.0088 0.8730 0.033 Uiso 1 1 calc R A .
C15 C 0.9744(4) -0.01471(13) 0.8198(2) 0.0212(7) Uani 1 1 d . A .
H15 H 0.9657 0.0067 0.7632 0.025 Uiso 1 1 calc R . .
C16A C 1.3010(9) -0.1011(3) 1.1207(5) 0.0301(19) Uani 0.508(6) 1 d P A 1
H16A H 1.4171 -0.1049 1.1617 0.045 Uiso 0.508(6) 1 calc PR A 1
H16B H 1.2558 -0.1367 1.0972 0.045 Uiso 0.508(6) 1 calc PR A 1
H16C H 1.2339 -0.0850 1.1595 0.045 Uiso 0.508(6) 1 calc PR A 1
C16B C 1.4455(9) -0.0334(3) 1.0193(5) 0.0261(19) Uani 0.492(6) 1 d P A 2
H16D H 1.5470 -0.0440 1.0705 0.039 Uiso 0.492(6) 1 calc PR A 2
H16E H 1.4266 0.0053 1.0243 0.039 Uiso 0.492(6) 1 calc PR A 2
H16F H 1.4590 -0.0414 0.9546 0.039 Uiso 0.492(6) 1 calc PR A 2
C17 C 0.4958(4) -0.09874(12) 0.5079(2) 0.0147(7) Uani 1 1 d . . .
C18 C 0.4988(4) -0.15455(12) 0.4683(2) 0.0155(7) Uani 1 1 d . . .
C19 C 0.5577(5) -0.16367(12) 0.3879(3) 0.0227(8) Uani 1 1 d . . .
H19 H 0.5926 -0.1340 0.3564 0.027 Uiso 1 1 calc R . .
C20 C 0.5665(5) -0.21542(13) 0.3527(3) 0.0250(8) Uani 1 1 d . . .
H20 H 0.6074 -0.2210 0.2977 0.030 Uiso 1 1 calc R . .
C21 C 0.5156(4) -0.25862(12) 0.3978(3) 0.0212(8) Uani 1 1 d . . .
C22 C 0.4516(5) -0.25004(13) 0.4771(3) 0.0247(8) Uani 1 1 d . . .
H22 H 0.4140 -0.2797 0.5073 0.030 Uiso 1 1 calc R . .
C23 C 0.4433(5) -0.19829(13) 0.5113(2) 0.0212(7) Uani 1 1 d . . .
H23 H 0.3992 -0.1925 0.5649 0.025 Uiso 1 1 calc R . .
C24 C 0.5784(6) -0.32084(14) 0.2864(3) 0.0380(10) Uani 1 1 d . . .
H24A H 0.5785 -0.3597 0.2742 0.057 Uiso 1 1 calc R . .
H24B H 0.6920 -0.3066 0.2979 0.057 Uiso 1 1 calc R . .
H24C H 0.5029 -0.3029 0.2292 0.057 Uiso 1 1 calc R . .
C25 C 0.1797(4) -0.09606(13) 0.7113(3) 0.0205(8) Uani 1 1 d . . .
H25 H 0.2839 -0.1009 0.7601 0.025 Uiso 1 1 calc R . .
C26 C -0.1059(5) -0.12355(15) 0.6379(3) 0.0307(9) Uani 1 1 d . . .
H26A H -0.1818 -0.1517 0.6476 0.046 Uiso 0.50 1 calc PR . .
H26B H -0.0931 -0.1267 0.5717 0.046 Uiso 0.50 1 calc PR . .
H26C H -0.1521 -0.0881 0.6454 0.046 Uiso 0.50 1 calc PR . .
H26D H -0.1029 -0.0926 0.5956 0.046 Uiso 0.50 1 calc PR . .
H26E H -0.1915 -0.1176 0.6714 0.046 Uiso 0.50 1 calc PR . .
H26F H -0.1326 -0.1563 0.5977 0.046 Uiso 0.50 1 calc PR . .
C27 C 0.0756(5) -0.16780(14) 0.7907(3) 0.0335(10) Uani 1 1 d . . .
H27A H -0.0262 -0.1896 0.7786 0.050 Uiso 0.50 1 calc PR . .
H27B H 0.0936 -0.1481 0.8526 0.050 Uiso 0.50 1 calc PR . .
H27C H 0.1716 -0.1914 0.7950 0.050 Uiso 0.50 1 calc PR . .
H27D H 0.1855 -0.1631 0.8389 0.050 Uiso 0.50 1 calc PR . .
H27E H 0.0657 -0.2046 0.7649 0.050 Uiso 0.50 1 calc PR . .
H27F H -0.0123 -0.1613 0.8224 0.050 Uiso 0.50 1 calc PR . .

loop_
_atom_site_aniso_label
_atom_site_aniso_U_11
_atom_site_aniso_U_22
_atom_site_aniso_U_33
_atom_site_aniso_U_23
_atom_site_aniso_U_13
_atom_site_aniso_U_12
Y1 0.01317(15) 0.01457(16) 0.01392(15) -0.00017(12) 0.00705(11) -0.00050(15)
O1 0.0158(12) 0.0240(12) 0.0187(13) -0.0013(9) 0.0074(10) 0.0024(11)
C1 0.0139(17) 0.0183(16) 0.0168(18) -0.0010(13) 0.0088(14) -0.0036(15)
O2 0.0156(12) 0.0175(11) 0.0227(14) -0.0031(9) 0.0087(11) -0.0005(10)
C2 0.0192(18) 0.0154(16) 0.0206(19) 0.0019(13) 0.0111(15) 0.0000(15)
O3 0.0355(17) 0.0347(15) 0.0415(18) -0.0171(12) 0.0149(14) 0.0094(14)
C3 0.0204(19) 0.031(2) 0.023(2) -0.0034(15) 0.0059(16) 0.0051(17)
O4 0.0160(11) 0.0209(12) 0.0146(11) 0.0037(9) 0.0065(9) -0.0014(10)
C4 0.027(2) 0.0308(19) 0.0209(19) -0.0090(15) 0.0081(17) 0.0040(18)
O5 0.0163(12) 0.0207(12) 0.0192(13) 0.0033(9) 0.0097(10) 0.0007(11)
C5 0.031(2) 0.0196(18) 0.031(2) -0.0054(15) 0.0171(18) 0.0020(17)
O6 0.0210(14) 0.0463(16) 0.0250(15) 0.0040(12) 0.0025(12) 0.0077(13)
C6 0.026(2) 0.027(2) 0.041(3) -0.0081(17) 0.0062(19) 0.0104(19)
O7 0.0197(13) 0.0116(11) 0.0217(13) 0.0015(9) 0.0079(11) -0.0029(10)
C7 0.026(2) 0.0254(19) 0.024(2) -0.0073(14) 0.0065(17) 0.0025(17)
O8 0.0226(13) 0.0182(12) 0.0192(13) -0.0007(9) 0.0109(11) 0.0030(11)
C8 0.051(3) 0.039(2) 0.042(3) -0.0149(18) 0.026(2) 0.007(2)
O9 0.0420(17) 0.0122(11) 0.0376(16) -0.0072(10) 0.0174(14) 0.0011(12)
C9 0.0183(17) 0.0144(16) 0.0165(18) -0.0026(12) 0.0090(15) -0.0002(15)
O10 0.0218(13) 0.0177(12) 0.0243(14) 0.0020(9) 0.0138(11) -0.0026(11)
N10 0.0264(17) 0.0168(14) 0.0362(19) 0.0003(12) 0.0184(16) -0.0040(14)
C10 0.0184(18) 0.0194(17) 0.0170(18) -0.0040(13) 0.0069(15) 0.0014(15)
O11 0.0176(13) 0.0298(14) 0.0142(13) -0.0010(10) 0.0090(11) -0.0065(12)
C11 0.025(2) 0.0209(17) 0.0209(19) 0.0017(13) 0.0098(16) 0.0011(16)
C12 0.032(2) 0.030(2) 0.018(2) 0.0012(14) 0.0038(18) 0.0092(18)
C13 0.024(2) 0.040(2) 0.022(2) -0.0109(16) -0.0017(17) 0.0134(19)
C14 0.0171(17) 0.044(2) 0.023(2) -0.0101(17) 0.0076(15) -0.0021(19)
C15 0.0172(17) 0.0307(19) 0.0164(17) -0.0031(14) 0.0060(14) -0.0007(16)
C16A 0.022(4) 0.040(4) 0.025(4) 0.004(3) 0.001(3) -0.005(4)
C16B 0.013(4) 0.042(5) 0.025(4) -0.001(3) 0.009(3) 0.000(3)
C17 0.0107(15) 0.0142(16) 0.0184(17) -0.0004(12) 0.0031(13) 0.0001(15)
C18 0.0146(17) 0.0139(16) 0.0187(17) -0.0011(12) 0.0060(15) 0.0012(14)
C19 0.029(2) 0.0165(17) 0.029(2) -0.0020(14) 0.0189(17) -0.0061(17)
C20 0.033(2) 0.0216(18) 0.027(2) -0.0055(14) 0.0191(18) -0.0030(17)
C21 0.0231(19) 0.0138(16) 0.026(2) -0.0040(13) 0.0054(16) -0.0012(16)
C22 0.036(2) 0.0138(16) 0.028(2) 0.0013(13) 0.0145(17) -0.0050(17)
C23 0.0274(19) 0.0183(17) 0.0209(19) 0.0009(13) 0.0119(16) -0.0017(17)
C24 0.051(3) 0.0235(19) 0.044(3) -0.0152(17) 0.021(2) 0.002(2)
C25 0.0126(17) 0.0252(19) 0.027(2) 0.0004(14) 0.0107(16) 0.0016(16)
C26 0.026(2) 0.030(2) 0.038(3) -0.0040(16) 0.0119(19) -0.0067(18)
C27 0.041(2) 0.026(2) 0.038(2) 0.0072(16) 0.020(2) -0.002(2)

loop_
_atom_type_symbol
_atom_type_description
_atom_type_scat_dispersion_real
_atom_type_scat_dispersion_imag
_atom_type_scat_source
C C 0.0033 0.0016 'International Tables Vol C Tables 4.2.6.8 and 6.1.1.4'
H H 0.0000 0.0000 'International Tables Vol C Tables 4.2.6.8 and 6.1.1.4'
N N 0.0061 0.0033 'International Tables Vol C Tables 4.2.6.8 and 6.1.1.4'
O O 0.0106 0.0060 'International Tables Vol C Tables 4.2.6.8 and 6.1.1.4'
Y Y -2.7962 3.5667 'International Tables Vol C Tables 4.2.6.8 and 6.1.1.4'

loop_
_geom_angle_atom_site_label_1
_geom_angle_atom_site_label_2
_geom_angle_atom_site_label_3
_geom_angle
_geom_angle_site_symmetry_1
_geom_angle_site_symmetry_3
_geom_angle_publ_flag
O7 Y1 O10 152.80(9) 3_656 . ?
O7 Y1 O11 78.08(9) 3_656 . ?
O10 Y1 O11 80.71(9) . . ?
O7 Y1 O4 74.12(8) 3_656 . ?
O10 Y1 O4 133.03(8) . . ?
O11 Y1 O4 134.46(8) . . ?
O7 Y1 O8 114.65(7) 3_656 . ?
O10 Y1 O8 76.63(7) . . ?
O11 Y1 O8 77.57(8) . . ?
O4 Y1 O8 82.17(8) . . ?
O7 Y1 O1 91.56(8) 3_656 . ?
O10 Y1 O1 89.44(7) . . ?
O11 Y1 O1 130.63(8) . . ?
O4 Y1 O1 85.77(8) . . ?
O8 Y1 O1 146.52(8) . . ?
O7 Y1 O5 126.55(8) 3_656 . ?
O10 Y1 O5 79.64(8) . . ?
O11 Y1 O5 148.49(8) . . ?
O4 Y1 O5 54.22(7) . . ?
O8 Y1 O5 74.07(7) . . ?
O1 Y1 O5 73.53(7) . . ?
O7 Y1 O2 83.61(7) 3_656 . ?
O10 Y1 O2 75.19(7) . . ?
O11 Y1 O2 77.13(8) . . ?
O4 Y1 O2 133.11(7) . . ?
O8 Y1 O2 144.60(8) . . ?
O1 Y1 O2 53.65(8) . . ?
O5 Y1 O2 120.62(7) . . ?
O7 Y1 C9 100.70(9) 3_656 . ?
O10 Y1 C9 106.13(9) . . ?
O11 Y1 C9 150.60(9) . . ?
O4 Y1 C9 27.34(8) . . ?
O8 Y1 C9 76.41(8) . . ?
O1 Y1 C9 78.59(8) . . ?
O5 Y1 C9 26.88(7) . . ?
O2 Y1 C9 132.22(8) . . ?
O7 Y1 C1 87.43(8) 3_656 . ?
O10 Y1 C1 81.41(8) . . ?
O11 Y1 C1 104.11(9) . . ?
O4 Y1 C1 109.83(9) . . ?
O8 Y1 C1 157.43(8) . . ?
O1 Y1 C1 26.61(9) . . ?
O5 Y1 C1 97.03(8) . . ?
O2 Y1 C1 27.04(9) . . ?
C9 Y1 C1 105.18(9) . . ?
C1 O1 Y1 96.1(2) . . ?
O1 C1 O2 120.5(3) . . ?
O1 C1 C2 118.7(3) . . ?
O2 C1 C2 120.8(3) . . ?
O1 C1 Y1 57.29(16) . . ?
O2 C1 Y1 63.20(16) . . ?
C2 C1 Y1 175.8(2) . . ?
C1 O2 Y1 89.75(19) . . ?
C3 C2 C7 118.8(3) . . ?
C3 C2 C1 119.7(3) . . ?
C7 C2 C1 121.6(3) . . ?
C5 O3 C8 117.2(3) . . ?
C4 C3 C2 121.7(3) . . ?
C4 C3 H3 119.2 . . ?
C2 C3 H3 119.2 . . ?
C9 O4 Y1 95.82(19) . . ?
C5 C4 C3 119.0(3) . . ?
C5 C4 H4 120.5 . . ?
C3 C4 H4 120.5 . . ?
C9 O5 Y1 90.74(18) . . ?
O3 C5 C4 124.1(3) . . ?
O3 C5 C6 115.6(3) . . ?
C4 C5 C6 120.3(3) . . ?
C13 O6 C16B 117.8(4) . . ?
C13 O6 C16A 117.3(4) . . ?
C16B O6 C16A 124.5(4) . . ?
C7 C6 C5 120.2(4) . . ?
C7 C6 H6 119.9 . . ?
C5 C6 H6 119.9 . . ?
C17 O7 Y1 174.8(2) . 3_656 ?
C6 C7 C2 120.1(3) . . ?
C6 C7 H7 120.0 . . ?
C2 C7 H7 120.0 . . ?
C17 O8 Y1 117.82(19) . . ?
O3 C8 H8A 109.5 . . ?
O3 C8 H8B 109.5 . . ?
H8A C8 H8B 109.5 . . ?
O3 C8 H8C 109.5 . . ?
H8A C8 H8C 109.5 . . ?
H8B C8 H8C 109.5 . . ?
C21 O9 C24 116.8(3) . . ?
O5 C9 O4 119.2(3) . . ?
O5 C9 C10 121.6(3) . . ?
O4 C9 C10 119.2(3) . . ?
O5 C9 Y1 62.37(17) . . ?
O4 C9 Y1 56.84(16) . . ?
C10 C9 Y1 175.7(2) . . ?
C25 O10 Y1 131.3(2) . . ?
C25 N10 C27 120.2(3) . . ?
C25 N10 C26 119.9(3) . . ?
C27 N10 C26 119.2(3) . . ?
C11 C10 C15 118.6(3) . . ?
C11 C10 C9 121.1(3) . . ?
C15 C10 C9 120.3(3) . . ?
Y1 O11 H11A 119(3) . . ?
Y1 O11 H11B 131(2) . . ?
H11A O11 H11B 110(4) . . ?
C12 C11 C10 120.6(3) . . ?
C12 C11 H11 119.7 . . ?
C10 C11 H11 119.7 . . ?
C11 C12 C13 120.0(3) . . ?
C11 C12 H12 120.0 . . ?
C13 C12 H12 120.0 . . ?
O6 C13 C14 120.2(4) . . ?
O6 C13 C12 120.1(3) . . ?
C14 C13 C12 119.8(4) . . ?
C15 C14 C13 119.4(3) . . ?
C15 C14 H14 120.3 . . ?
C13 C14 H14 120.3 . . ?
C14 C15 C10 121.7(3) . . ?
C14 C15 H15 119.2 . . ?
C10 C15 H15 119.2 . . ?
O6 C16A H16A 109.5 . . ?
O6 C16A H16B 109.5 . . ?
H16A C16A H16B 109.5 . . ?
O6 C16A H16C 109.5 . . ?
H16A C16A H16C 109.5 . . ?
H16B C16A H16C 109.5 . . ?
O6 C16B H16D 109.5 . . ?
O6 C16B H16E 109.5 . . ?
H16D C16B H16E 109.5 . . ?
O6 C16B H16F 109.5 . . ?
H16D C16B H16F 109.5 . . ?
H16E C16B H16F 109.5 . . ?
O7 C17 O8 123.8(3) . . ?
O7 C17 C18 118.6(3) . . ?
O8 C17 C18 117.7(3) . . ?
C19 C18 C23 118.6(3) . . ?
C19 C18 C17 120.6(3) . . ?
C23 C18 C17 120.8(3) . . ?
C20 C19 C18 121.1(3) . . ?
C20 C19 H19 119.5 . . ?
C18 C19 H19 119.5 . . ?
C21 C20 C19 119.7(3) . . ?
C21 C20 H20 120.1 . . ?
C19 C20 H20 120.1 . . ?
O9 C21 C20 124.5(3) . . ?
O9 C21 C22 115.5(3) . . ?
C20 C21 C22 120.0(3) . . ?
C23 C22 C21 119.7(3) . . ?
C23 C22 H22 120.1 . . ?
C21 C22 H22 120.1 . . ?
C22 C23 C18 120.9(3) . . ?
C22 C23 H23 119.6 . . ?
C18 C23 H23 119.6 . . ?
O9 C24 H24A 109.5 . . ?
O9 C24 H24B 109.5 . . ?
H24A C24 H24B 109.5 . . ?
O9 C24 H24C 109.5 . . ?
H24A C24 H24C 109.5 . . ?
H24B C24 H24C 109.5 . . ?
O10 C25 N10 124.2(3) . . ?
O10 C25 H25 117.9 . . ?
N10 C25 H25 117.9 . . ?
N10 C26 H26A 109.5 . . ?
N10 C26 H26B 109.5 . . ?
H26A C26 H26B 109.5 . . ?
N10 C26 H26C 109.5 . . ?
H26A C26 H26C 109.5 . . ?
H26B C26 H26C 109.5 . . ?
N10 C26 H26D 109.5 . . ?
H26A C26 H26D 141.1 . . ?
H26B C26 H26D 56.3 . . ?
H26C C26 H26D 56.3 . . ?
N10 C26 H26E 109.5 . . ?
H26A C26 H26E 56.3 . . ?
H26B C26 H26E 141.1 . . ?
H26C C26 H26E 56.3 . . ?
H26D C26 H26E 109.5 . . ?
N10 C26 H26F 109.5 . . ?
H26A C26 H26F 56.3 . . ?
H26B C26 H26F 56.3 . . ?
H26C C26 H26F 141.1 . . ?
H26D C26 H26F 109.5 . . ?
H26E C26 H26F 109.5 . . ?
N10 C27 H27A 109.5 . . ?
N10 C27 H27B 109.5 . . ?
H27A C27 H27B 109.5 . . ?
N10 C27 H27C 109.5 . . ?
H27A C27 H27C 109.5 . . ?
H27B C27 H27C 109.5 . . ?
N10 C27 H27D 109.5 . . ?
H27A C27 H27D 141.1 . . ?
H27B C27 H27D 56.3 . . ?
H27C C27 H27D 56.3 . . ?
N10 C27 H27E 109.5 . . ?
H27A C27 H27E 56.3 . . ?
H27B C27 H27E 141.1 . . ?
H27C C27 H27E 56.3 . . ?
H27D C27 H27E 109.5 . . ?
N10 C27 H27F 109.5 . . ?
H27A C27 H27F 56.3 . . ?
H27B C27 H27F 56.3 . . ?
H27C C27 H27F 141.1 . . ?
H27D C27 H27F 109.5 . . ?
H27E C27 H27F 109.5 . . ?

loop_
_geom_bond_atom_site_label_1
_geom_bond_atom_site_label_2
_geom_bond_distance
_geom_bond_site_symmetry_2
_geom_bond_publ_flag
Y1 O7 2.254(2) 3_656 ?
Y1 O10 2.296(2) . ?
Y1 O11 2.332(3) . ?
Y1 O4 2.346(2) . ?
Y1 O8 2.349(2) . ?
Y1 O1 2.367(2) . ?
Y1 O5 2.471(2) . ?
Y1 O2 2.497(2) . ?
Y1 C9 2.789(3) . ?
Y1 C1 2.797(3) . ?
O1 C1 1.260(4) . ?
C1 O2 1.272(4) . ?
C1 C2 1.496(4) . ?
C2 C3 1.384(5) . ?
C2 C7 1.392(5) . ?
O3 C5 1.376(4) . ?
O3 C8 1.424(5) . ?
C3 C4 1.383(4) . ?
C3 H3 0.9500 . ?
O4 C9 1.287(4) . ?
C4 C5 1.381(5) . ?
C4 H4 0.9500 . ?
O5 C9 1.261(4) . ?
C5 C6 1.389(5) . ?
O6 C13 1.360(4) . ?
O6 C16B 1.534(7) . ?
O6 C16A 1.535(7) . ?
C6 C7 1.384(4) . ?
C6 H6 0.9500 . ?
O7 C17 1.260(3) . ?
O7 Y1 2.254(2) 3_656 ?
C7 H7 0.9500 . ?
O8 C17 1.260(4) . ?
C8 H8A 0.9800 . ?
C8 H8B 0.9800 . ?
C8 H8C 0.9800 . ?
O9 C21 1.362(3) . ?
O9 C24 1.430(4) . ?
C9 C10 1.482(5) . ?
O10 C25 1.235(4) . ?
N10 C25 1.317(4) . ?
N10 C27 1.453(4) . ?
N10 C26 1.462(5) . ?
C10 C11 1.389(4) . ?
C10 C15 1.388(4) . ?
O11 H11A 0.71(4) . ?
O11 H11B 0.89(4) . ?
C11 C12 1.381(5) . ?
C11 H11 0.9500 . ?
C12 C13 1.392(5) . ?
C12 H12 0.9500 . ?
C13 C14 1.391(5) . ?
C14 C15 1.372(5) . ?
C14 H14 0.9500 . ?
C15 H15 0.9500 . ?
C16A H16A 0.9800 . ?
C16A H16B 0.9800 . ?
C16A H16C 0.9800 . ?
C16B H16D 0.9800 . ?
C16B H16E 0.9800 . ?
C16B H16F 0.9800 . ?
C17 C18 1.498(4) . ?
C18 C19 1.389(4) . ?
C18 C23 1.391(4) . ?
C19 C20 1.388(4) . ?
C19 H19 0.9500 . ?
C20 C21 1.379(4) . ?
C20 H20 0.9500 . ?
C21 C22 1.398(5) . ?
C22 C23 1.383(4) . ?
C22 H22 0.9500 . ?
C23 H23 0.9500 . ?
C24 H24A 0.9800 . ?
C24 H24B 0.9800 . ?
C24 H24C 0.9800 . ?
C25 H25 0.9500 . ?
C26 H26A 0.9800 . ?
C26 H26B 0.9800 . ?
C26 H26C 0.9800 . ?
C26 H26D 0.9800 . ?
C26 H26E 0.9800 . ?
C26 H26F 0.9800 . ?
C27 H27A 0.9800 . ?
C27 H27B 0.9800 . ?
C27 H27C 0.9800 . ?
C27 H27D 0.9800 . ?
C27 H27E 0.9800 . ?
C27 H27F 0.9800 . ?

loop_
_geom_hbond_atom_site_label_D
_geom_hbond_atom_site_label_H
_geom_hbond_atom_site_label_A
_geom_hbond_distance_DH
_geom_hbond_distance_HA
_geom_hbond_distance_DA
_geom_hbond_angle_DHA
_geom_hbond_site_symmetry_A
O11 H11B O2 0.89(4) 1.83(4) 2.725(3) 175(4) 3_556
O11 H11A O4 0.71(4) 2.02(4) 2.727(3) 172(4) 3_656
C25 H25 O5 0.95 2.46 3.091(4) 124.2 .
